data_4083916
loop_
_publ_author_name
'Semproni, Scott P.'
'Chirik, Paul J.'

_publ_section_title
;
 N--H and N--C Bond Formation with an N2-Derived Dihafnium \m-Nitrido
 Complex
;
_journal_issue 14
_journal_name_full Organometallics
_journal_page_first 3727
_journal_paper_doi 10.1021/om500393n
_journal_volume 33
_journal_year 2014
_chemical_formula_sum 'C33 H47 Hf2 N3 O'
_chemical_formula_weight 858.72
_chemical_name_systematic
;
 ?
;
_space_group_IT_number 14
_symmetry_cell_setting monoclinic
_symmetry_space_group_name_Hall '-P 2ybc'
_symmetry_space_group_name_H-M 'P 1 21/c 1'
_atom_sites_solution_hydrogens geom
_atom_sites_solution_primary direct
_atom_sites_solution_secondary difmap
_audit_creation_method SHELXL-97
_cell_angle_alpha 90.000
_cell_angle_beta 106.194(5)
_cell_angle_gamma 90.000
_cell_formula_units_Z 4
_cell_length_a 9.510(5)
_cell_length_b 20.961(5)
_cell_length_c 16.071(5)
_cell_measurement_reflns_used 9742
_cell_measurement_temperature 100(2)
_cell_measurement_theta_max 27.64
_cell_measurement_theta_min 2.35
_cell_volume 3076(2)
_computing_cell_refinement 'Bruker SAINT'
_computing_data_collection 'Bruker APEX2'
_computing_data_reduction 'Bruker SAINT'
_computing_molecular_graphics 'ORTEP3 (Farraguia, 1994)'
_computing_publication_material 'Bruker SHELXTL'
_computing_structure_refinement 'SHELXL-97 (Sheldrick, 2008)'
_computing_structure_solution 'SIR92 (Giacavazzo, 1993)'
_diffrn_ambient_temperature 100(2)
_diffrn_measured_fraction_theta_full 'ACTA 50'
_diffrn_measured_fraction_theta_max 0.962
_diffrn_measurement_device_type 'Bruker APEX II CCD'
_diffrn_measurement_method 'phi and omega scans'
_diffrn_radiation_monochromator graphite
_diffrn_radiation_source 'fine-focus sealed tube'
_diffrn_radiation_type MoK\a
_diffrn_radiation_wavelength 0.71073
_diffrn_reflns_av_R_equivalents 0.0207
_diffrn_reflns_av_sigmaI/netI 0.0157
_diffrn_reflns_limit_h_max 12
_diffrn_reflns_limit_h_min -12
_diffrn_reflns_limit_k_max 26
_diffrn_reflns_limit_k_min -26
_diffrn_reflns_limit_l_max 20
_diffrn_reflns_limit_l_min -20
_diffrn_reflns_number 33868
_diffrn_reflns_theta_full 'ACTA 50'
_diffrn_reflns_theta_max 27.71
_diffrn_reflns_theta_min 1.64
_exptl_absorpt_coefficient_mu 6.774
_exptl_absorpt_correction_T_max 0.7456
_exptl_absorpt_correction_T_min 0.4838
_exptl_absorpt_correction_type multi-scan
_exptl_absorpt_process_details 'SADABS V2008/1 (Bruker AXS)'
_exptl_crystal_colour colourless
_exptl_crystal_density_diffrn 1.854
_exptl_crystal_density_method 'not measured'
_exptl_crystal_description prism
_exptl_crystal_F_000 1672
_exptl_crystal_size_max 0.211
_exptl_crystal_size_mid 0.115
_exptl_crystal_size_min 0.084
_refine_diff_density_max 0.832
_refine_diff_density_min -0.462
_refine_diff_density_rms 0.081
_refine_ls_extinction_method none
_refine_ls_goodness_of_fit_ref 1.049
_refine_ls_hydrogen_treatment mixed
_refine_ls_matrix_type full
_refine_ls_number_parameters 372
_refine_ls_number_reflns 6938
_refine_ls_number_restraints 0
_refine_ls_restrained_S_all 1.049
_refine_ls_R_factor_all 0.0179
_refine_ls_R_factor_gt 0.0146
_refine_ls_shift/su_max 0.014
_refine_ls_shift/su_mean 0.000
_refine_ls_structure_factor_coef Fsqd
_refine_ls_weighting_details 'calc w=1/[\s^2^(Fo^2^)+(0.0139P)^2^+2.9865P] where P=(Fo^2^+2Fc^2^)/3'
_refine_ls_weighting_scheme calc
_refine_ls_wR_factor_gt 0.0327
_refine_ls_wR_factor_ref 0.0339
_reflns_number_gt 6357
_reflns_number_total 6938
_reflns_threshold_expression >2\s(I)
_cod_data_source_file om500393n_si_002.cif
_cod_data_source_block sps36
_cod_depositor_comments 'Adding full bibliography for 4083916--4083924.cif.'
_cod_original_sg_symbol_H-M P2(1)/c
_cod_database_code 4083916

loop_
_symmetry_equiv_pos_as_xyz
'x, y, z'
'-x, y+1/2, -z+1/2'
'-x, -y, -z'
'x, -y-1/2, z-1/2'

loop_
_atom_site_label
_atom_site_type_symbol
_atom_site_fract_x
_atom_site_fract_y
_atom_site_fract_z
_atom_site_U_iso_or_equiv
_atom_site_adp_type
_atom_site_occupancy
_atom_site_symmetry_multiplicity
_atom_site_calc_flag
_atom_site_refinement_flags
C1 C 0.5300(2) 0.98611(10) 0.61886(14) 0.0189(4) Uani 1 1 d .
H1 H 0.5126 1.0263 0.5906 0.023 Uiso 1 1 calc R
C2 C 0.4385(2) 0.95641(11) 0.66361(15) 0.0213(5) Uani 1 1 d .
C3 C 0.5038(3) 0.89666(11) 0.69363(15) 0.0252(5) Uani 1 1 d .
H3 H 0.4654 0.8661 0.7251 0.030 Uiso 1 1 calc R
C4 C 0.6342(3) 0.88983(11) 0.66952(16) 0.0255(5) Uani 1 1 d .
C5 C 0.6514(3) 0.94596(11) 0.62329(14) 0.0212(5) Uani 1 1 d .
C6 C 0.2914(3) 0.98024(13) 0.66861(16) 0.0267(5) Uani 1 1 d .
H6A H 0.2966 1.0263 0.6794 0.040 Uiso 1 1 calc R
H6B H 0.2645 0.9585 0.7160 0.040 Uiso 1 1 calc R
H6C H 0.2174 0.9714 0.6138 0.040 Uiso 1 1 calc R
C7 C 0.7326(3) 0.83204(13) 0.68447(18) 0.0351(6) Uani 1 1 d .
H7A H 0.6932 0.7994 0.7155 0.053 Uiso 1 1 calc R
H7B H 0.8311 0.8442 0.7191 0.053 Uiso 1 1 calc R
H7C H 0.7375 0.8150 0.6286 0.053 Uiso 1 1 calc R
C8 C 0.7723(3) 0.95755(13) 0.58148(16) 0.0269(5) Uani 1 1 d .
H8A H 0.7413 0.9427 0.5213 0.040 Uiso 1 1 calc R
H8B H 0.8601 0.9342 0.6132 0.040 Uiso 1 1 calc R
H8C H 0.7941 1.0033 0.5827 0.040 Uiso 1 1 calc R
C9 C 0.6807(3) 0.92055(11) 0.90675(15) 0.0213(5) Uani 1 1 d .
C10 C 0.7699(3) 0.97422(11) 0.93870(14) 0.0202(5) Uani 1 1 d .
H10 H 0.8733 0.9732 0.9621 0.024 Uiso 1 1 calc R
C11 C 0.6820(3) 1.02940(11) 0.93060(14) 0.0206(5) Uani 1 1 d .
C12 C 0.5351(3) 1.01061(11) 0.89105(15) 0.0213(5) Uani 1 1 d .
C13 C 0.5348(3) 0.94354(11) 0.87823(14) 0.0218(5) Uani 1 1 d .
H13 H 0.4504 0.9182 0.8544 0.026 Uiso 1 1 calc R
C14 C 0.7332(3) 0.85311(11) 0.90634(17) 0.0298(6) Uani 1 1 d .
H14A H 0.7534 0.8352 0.9648 0.045 Uiso 1 1 calc R
H14B H 0.8229 0.8525 0.8877 0.045 Uiso 1 1 calc R
H14C H 0.6576 0.8276 0.8662 0.045 Uiso 1 1 calc R
C15 C 0.7311(3) 1.09439(12) 0.96532(16) 0.0286(5) Uani 1 1 d .
H15A H 0.7048 1.1012 1.0194 0.043 Uiso 1 1 calc R
H15B H 0.6831 1.1267 0.9228 0.043 Uiso 1 1 calc R
H15C H 0.8375 1.0978 0.9765 0.043 Uiso 1 1 calc R
C16 C 0.4022(3) 1.05292(13) 0.87714(16) 0.0297(6) Uani 1 1 d .
H16A H 0.3955 1.0690 0.9331 0.045 Uiso 1 1 calc R
H16B H 0.3140 1.0283 0.8493 0.045 Uiso 1 1 calc R
H16C H 0.4108 1.0889 0.8399 0.045 Uiso 1 1 calc R
C17 C 0.4823(3) 1.20546(11) 0.65257(17) 0.0256(5) Uani 1 1 d .
C18 C 0.5530(3) 1.20865(12) 0.74181(17) 0.0264(5) Uani 1 1 d .
H18 H 0.5242 1.1861 0.7856 0.032 Uiso 1 1 calc R
C19 C 0.6731(3) 1.25041(11) 0.75617(16) 0.0244(5) Uani 1 1 d .
C20 C 0.6759(3) 1.27371(11) 0.67397(15) 0.0217(5) Uani 1 1 d .
H20 H 0.7457 1.3029 0.6638 0.026 Uiso 1 1 calc R
C21 C 0.5584(3) 1.24665(11) 0.60946(16) 0.0239(5) Uani 1 1 d .
C22 C 0.3450(3) 1.16867(13) 0.6119(2) 0.0392(7) Uani 1 1 d .
H22A H 0.3493 1.1272 0.6406 0.059 Uiso 1 1 calc R
H22B H 0.3359 1.1621 0.5502 0.059 Uiso 1 1 calc R
H22C H 0.2601 1.1926 0.6182 0.059 Uiso 1 1 calc R
C23 C 0.7697(3) 1.27226(14) 0.84270(17) 0.0362(6) Uani 1 1 d .
H23A H 0.7099 1.2938 0.8749 0.054 Uiso 1 1 calc R
H23B H 0.8437 1.3019 0.8336 0.054 Uiso 1 1 calc R
H23C H 0.8182 1.2353 0.8758 0.054 Uiso 1 1 calc R
C24 C 0.5170(3) 1.26273(13) 0.51496(17) 0.0346(6) Uani 1 1 d .
H24A H 0.4793 1.3065 0.5065 0.052 Uiso 1 1 calc R
H24B H 0.4413 1.2331 0.4831 0.052 Uiso 1 1 calc R
H24C H 0.6034 1.2592 0.4933 0.052 Uiso 1 1 calc R
C25 C 0.9847(2) 1.10006(11) 0.69706(15) 0.0214(5) Uani 1 1 d .
H25 H 0.9878 1.0548 0.7012 0.026 Uiso 1 1 calc R
C26 C 0.9994(2) 1.14285(12) 0.76720(15) 0.0217(5) Uani 1 1 d .
C27 C 0.9852(2) 1.20531(11) 0.73199(15) 0.0214(5) Uani 1 1 d .
H27 H 0.9903 1.2437 0.7640 0.026 Uiso 1 1 calc R
C28 C 0.9619(2) 1.20104(11) 0.64076(16) 0.0221(5) Uani 1 1 d .
C29 C 0.9648(2) 1.13551(11) 0.62002(15) 0.0210(5) Uani 1 1 d .
C30 C 1.0349(3) 1.12441(13) 0.86092(16) 0.0276(5) Uani 1 1 d .
H30A H 1.1413 1.1208 0.8849 0.041 Uiso 1 1 calc R
H30B H 0.9891 1.0833 0.8663 0.041 Uiso 1 1 calc R
H30C H 0.9976 1.1571 0.8929 0.041 Uiso 1 1 calc R
C31 C 0.9473(3) 1.25517(12) 0.57788(17) 0.0290(5) Uani 1 1 d .
H31A H 1.0277 1.2534 0.5508 0.044 Uiso 1 1 calc R
H31B H 0.9511 1.2958 0.6087 0.044 Uiso 1 1 calc R
H31C H 0.8536 1.2517 0.5331 0.044 Uiso 1 1 calc R
C32 C 0.9627(3) 1.11010(13) 0.53234(16) 0.0288(5) Uani 1 1 d .
H32A H 0.8798 1.1286 0.4884 0.043 Uiso 1 1 calc R
H32B H 0.9526 1.0636 0.5320 0.043 Uiso 1 1 calc R
H32C H 1.0542 1.1215 0.5194 0.043 Uiso 1 1 calc R
C33 C 1.0062(3) 0.93360(11) 0.80210(15) 0.0223(5) Uani 1 1 d .
N1 N 0.69319(19) 1.08021(8) 0.75214(12) 0.0164(4) Uani 1 1 d .
H1A H 0.6783 1.0996 0.7975 0.020 Uiso 1 1 calc R
N2 N 0.8912(2) 0.95771(9) 0.79237(12) 0.0220(4) Uani 1 1 d .
N3 N 0.6454(2) 1.12272(11) 0.55249(13) 0.0232(4) Uani 1 1 d .
O1 O 1.1234(2) 0.90905(10) 0.81145(14) 0.0390(5) Uani 1 1 d .
Hf1 Hf 0.668405(9) 0.985940(4) 0.775500(6) 0.01507(3) Uani 1 1 d .
Hf2 Hf 0.736330(9) 1.155872(4) 0.675128(6) 0.01457(3) Uani 1 1 d .
H2N H 0.680(3) 1.0999(15) 0.523(2) 0.036(9) Uiso 1 1 d .
H3N H 0.555(4) 1.1304(15) 0.521(2) 0.045(9) Uiso 1 1 d .

loop_
_atom_site_aniso_label
_atom_site_aniso_U_11
_atom_site_aniso_U_22
_atom_site_aniso_U_33
_atom_site_aniso_U_23
_atom_site_aniso_U_13
_atom_site_aniso_U_12
C1 0.0221(11) 0.0173(11) 0.0148(10) -0.0037(8) 0.0009(9) -0.0027(8)
C2 0.0203(11) 0.0236(12) 0.0174(11) -0.0034(9) 0.0010(9) -0.0072(9)
C3 0.0334(14) 0.0179(11) 0.0203(12) -0.0027(9) 0.0010(10) -0.0084(10)
C4 0.0342(13) 0.0169(11) 0.0208(12) -0.0070(9) 0.0000(10) -0.0007(10)
C5 0.0250(12) 0.0207(11) 0.0160(11) -0.0071(9) 0.0028(9) -0.0014(9)
C6 0.0204(12) 0.0370(14) 0.0205(12) 0.0009(10) 0.0022(9) -0.0070(10)
C7 0.0464(17) 0.0222(13) 0.0317(14) -0.0083(11) 0.0023(12) 0.0043(11)
C8 0.0281(13) 0.0323(13) 0.0210(12) -0.0063(10) 0.0079(10) 0.0055(10)
C9 0.0267(12) 0.0190(11) 0.0175(11) 0.0037(9) 0.0053(9) -0.0008(9)
C10 0.0223(11) 0.0222(11) 0.0142(10) 0.0021(9) 0.0019(9) 0.0000(9)
C11 0.0270(12) 0.0227(11) 0.0129(10) -0.0008(9) 0.0070(9) 0.0005(9)
C12 0.0222(11) 0.0270(12) 0.0157(11) 0.0029(9) 0.0069(9) 0.0033(9)
C13 0.0215(11) 0.0270(12) 0.0169(11) 0.0004(9) 0.0051(9) -0.0053(9)
C14 0.0397(15) 0.0187(12) 0.0290(14) 0.0060(10) 0.0064(11) 0.0018(10)
C15 0.0421(15) 0.0232(12) 0.0223(12) -0.0044(10) 0.0121(11) -0.0011(11)
C16 0.0297(13) 0.0372(15) 0.0247(13) 0.0024(11) 0.0115(11) 0.0098(11)
C17 0.0176(11) 0.0195(11) 0.0392(14) 0.0044(10) 0.0070(10) 0.0043(9)
C18 0.0289(13) 0.0228(12) 0.0332(14) 0.0081(10) 0.0183(11) 0.0121(10)
C19 0.0290(13) 0.0216(12) 0.0241(12) -0.0006(9) 0.0099(10) 0.0109(10)
C20 0.0229(12) 0.0154(11) 0.0266(12) 0.0009(9) 0.0066(9) 0.0015(9)
C21 0.0213(11) 0.0198(11) 0.0281(13) 0.0060(10) 0.0028(10) 0.0032(9)
C22 0.0200(13) 0.0288(14) 0.066(2) 0.0046(14) 0.0075(13) -0.0014(11)
C23 0.0440(16) 0.0375(15) 0.0253(13) -0.0080(11) 0.0069(12) 0.0163(12)
C24 0.0390(15) 0.0286(14) 0.0292(14) 0.0094(11) -0.0019(12) -0.0014(11)
C25 0.0144(10) 0.0224(11) 0.0287(13) -0.0030(10) 0.0080(9) 0.0023(9)
C26 0.0133(10) 0.0282(12) 0.0222(12) -0.0039(10) 0.0028(9) 0.0007(9)
C27 0.0144(10) 0.0238(12) 0.0248(12) -0.0075(9) 0.0034(9) -0.0042(9)
C28 0.0162(10) 0.0251(12) 0.0269(12) -0.0040(10) 0.0092(9) -0.0056(9)
C29 0.0148(10) 0.0259(12) 0.0247(12) -0.0061(10) 0.0093(9) -0.0036(9)
C30 0.0218(12) 0.0341(14) 0.0231(12) -0.0035(10) -0.0002(9) 0.0043(10)
C31 0.0333(14) 0.0273(13) 0.0301(14) -0.0019(10) 0.0148(11) -0.0081(11)
C32 0.0284(13) 0.0348(14) 0.0282(13) -0.0081(11) 0.0161(11) -0.0040(11)
C33 0.0267(13) 0.0199(11) 0.0213(12) 0.0042(9) 0.0084(10) 0.0003(9)
N1 0.0187(9) 0.0153(9) 0.0157(9) -0.0025(7) 0.0059(7) 0.0012(7)
N2 0.0229(10) 0.0213(10) 0.0210(10) -0.0024(8) 0.0047(8) 0.0027(8)
N3 0.0237(11) 0.0275(11) 0.0176(10) -0.0041(9) 0.0045(9) -0.0057(9)
O1 0.0277(10) 0.0426(11) 0.0504(12) 0.0144(10) 0.0171(9) 0.0134(9)
Hf1 0.01667(5) 0.01339(5) 0.01429(5) -0.00113(3) 0.00286(3) 0.00015(3)
Hf2 0.01441(5) 0.01506(5) 0.01416(5) -0.00071(3) 0.00387(3) -0.00053(3)

loop_
_atom_type_symbol
_atom_type_description
_atom_type_scat_dispersion_real
_atom_type_scat_dispersion_imag
_atom_type_scat_source
C C 0.0033 0.0016 'International Tables Vol C Tables 4.2.6.8 and 6.1.1.4'
H H 0.0000 0.0000 'International Tables Vol C Tables 4.2.6.8 and 6.1.1.4'
N N 0.0061 0.0033 'International Tables Vol C Tables 4.2.6.8 and 6.1.1.4'
O O 0.0106 0.0060 'International Tables Vol C Tables 4.2.6.8 and 6.1.1.4'
Hf Hf -0.5830 6.1852 'International Tables Vol C Tables 4.2.6.8 and 6.1.1.4'

loop_
_geom_angle_atom_site_label_1
_geom_angle_atom_site_label_2
_geom_angle_atom_site_label_3
_geom_angle
C5 C1 C2 108.7(2)
C5 C1 Hf1 75.80(13)
C2 C1 Hf1 73.34(13)
C1 C2 C3 106.7(2)
C1 C2 C6 126.2(2)
C3 C2 C6 126.7(2)
C1 C2 Hf1 73.61(13)
C3 C2 Hf1 76.19(13)
C6 C2 Hf1 121.31(16)
C4 C3 C2 109.4(2)
C4 C3 Hf1 75.87(13)
C2 C3 Hf1 71.13(13)
C3 C4 C5 107.3(2)
C3 C4 C7 126.4(2)
C5 C4 C7 126.1(2)
C3 C4 Hf1 72.51(13)
C5 C4 Hf1 71.95(13)
C7 C4 Hf1 124.00(16)
C1 C5 C4 107.9(2)
C1 C5 C8 126.6(2)
C4 C5 C8 125.4(2)
C1 C5 Hf1 71.64(12)
C4 C5 Hf1 75.92(13)
C8 C5 Hf1 121.59(15)
C10 C9 C13 106.3(2)
C10 C9 C14 125.7(2)
C13 C9 C14 128.0(2)
C10 C9 Hf1 75.63(13)
C13 C9 Hf1 74.26(13)
C14 C9 Hf1 116.87(16)
C11 C10 C9 109.7(2)
C11 C10 Hf1 77.35(13)
C9 C10 Hf1 71.70(13)
C10 C11 C12 107.3(2)
C10 C11 C15 126.6(2)
C12 C11 C15 125.8(2)
C10 C11 Hf1 70.97(12)
C12 C11 Hf1 72.33(13)
C15 C11 Hf1 126.73(16)
C11 C12 C13 107.5(2)
C11 C12 C16 125.6(2)
C13 C12 C16 126.3(2)
C11 C12 Hf1 76.00(13)
C13 C12 Hf1 71.23(13)
C16 C12 Hf1 124.86(15)
C9 C13 C12 109.1(2)
C9 C13 Hf1 72.79(13)
C12 C13 Hf1 76.35(13)
C18 C17 C21 107.7(2)
C18 C17 C22 125.4(2)
C21 C17 C22 126.7(2)
C18 C17 Hf2 73.20(13)
C21 C17 Hf2 74.23(13)
C22 C17 Hf2 121.68(17)
C19 C18 C17 109.4(2)
C19 C18 Hf2 73.68(13)
C17 C18 Hf2 74.81(14)
C18 C19 C20 106.7(2)
C18 C19 C23 126.8(2)
C20 C19 C23 126.2(2)
C18 C19 Hf2 74.16(14)
C20 C19 Hf2 73.81(13)
C23 C19 Hf2 122.72(16)
C21 C20 C19 109.2(2)
C21 C20 Hf2 75.27(13)
C19 C20 Hf2 73.75(13)
C20 C21 C17 106.9(2)
C20 C21 C24 125.7(2)
C17 C21 C24 127.2(2)
C20 C21 Hf2 72.57(13)
C17 C21 Hf2 73.55(13)
C24 C21 Hf2 122.68(17)
C29 C25 C26 108.9(2)
C29 C25 Hf2 75.31(13)
C26 C25 Hf2 72.76(13)
C25 C26 C27 106.8(2)
C25 C26 C30 125.5(2)
C27 C26 C30 127.5(2)
C25 C26 Hf2 75.07(13)
C27 C26 Hf2 72.52(13)
C30 C26 Hf2 121.49(16)
C26 C27 C28 108.9(2)
C26 C27 Hf2 74.89(13)
C28 C27 Hf2 74.89(13)
C29 C28 C27 107.2(2)
C29 C28 C31 125.4(2)
C27 C28 C31 127.2(2)
C29 C28 Hf2 76.26(13)
C27 C28 Hf2 72.40(13)
C31 C28 Hf2 120.18(16)
C25 C29 C28 108.1(2)
C25 C29 C32 126.9(2)
C28 C29 C32 124.7(2)
C25 C29 Hf2 73.03(12)
C28 C29 Hf2 71.81(12)
C32 C29 Hf2 125.76(16)
N2 C33 O1 179.6(3)
Hf1 N1 Hf2 152.12(10)
C33 N2 Hf1 170.52(19)
N1 Hf1 N2 97.47(7)
N1 Hf1 C9 135.18(7)
N2 Hf1 C9 85.97(8)
N1 Hf1 C2 103.38(8)
N2 Hf1 C2 131.34(8)
C9 Hf1 C2 107.39(8)
N1 Hf1 C1 82.43(7)
N2 Hf1 C1 110.67(7)
C9 Hf1 C1 137.93(8)
C2 Hf1 C1 33.05(7)
N1 Hf1 C13 124.79(7)
N2 Hf1 C13 118.88(8)
C9 Hf1 C13 32.95(8)
C2 Hf1 C13 83.30(8)
C1 Hf1 C13 116.29(8)
N1 Hf1 C10 104.70(7)
N2 Hf1 C10 76.42(7)
C9 Hf1 C10 32.68(7)
C2 Hf1 C10 136.49(8)
C1 Hf1 C10 169.52(8)
C13 Hf1 C10 53.36(8)
N1 Hf1 C5 97.00(7)
N2 Hf1 C5 80.01(7)
C9 Hf1 C5 127.41(8)
C2 Hf1 C5 54.36(8)
C1 Hf1 C5 32.57(7)
C13 Hf1 C5 127.36(8)
C10 Hf1 C5 149.68(8)
N1 Hf1 C3 134.50(8)
N2 Hf1 C3 107.75(8)
C9 Hf1 C3 84.86(8)
C2 Hf1 C3 32.68(8)
C1 Hf1 C3 53.60(8)
C13 Hf1 C3 74.32(8)
C10 Hf1 C3 117.53(8)
C5 Hf1 C3 53.07(8)
N1 Hf1 C12 92.50(7)
N2 Hf1 C12 129.21(8)
C9 Hf1 C12 54.28(8)
C2 Hf1 C12 93.50(8)
C1 Hf1 C12 120.00(8)
C13 Hf1 C12 32.41(8)
C10 Hf1 C12 52.92(8)
C5 Hf1 C12 147.77(8)
C3 Hf1 C12 99.46(8)
N1 Hf1 C4 129.11(8)
N2 Hf1 C4 78.91(8)
C9 Hf1 C4 95.52(8)
C2 Hf1 C4 53.85(8)
C1 Hf1 C4 53.52(7)
C13 Hf1 C4 99.36(8)
C10 Hf1 C4 122.92(8)
C5 Hf1 C4 32.13(8)
C3 Hf1 C4 31.63(8)
C12 Hf1 C4 129.13(8)
N1 Hf1 C11 81.99(7)
N2 Hf1 C11 100.99(7)
C9 Hf1 C11 53.71(7)
C2 Hf1 C11 124.96(8)
C1 Hf1 C11 146.18(8)
C13 Hf1 C11 52.97(8)
C10 Hf1 C11 31.68(7)
C5 Hf1 C11 178.65(7)
C3 Hf1 C11 127.17(8)
C12 Hf1 C11 31.67(8)
C4 Hf1 C11 148.85(8)
N3 Hf2 N1 102.12(8)
N3 Hf2 C27 126.50(8)
N1 Hf2 C27 114.35(7)
N3 Hf2 C19 131.70(9)
N1 Hf2 C19 99.93(8)
C27 Hf2 C19 79.91(8)
N3 Hf2 C20 106.89(8)
N1 Hf2 C20 130.73(7)
C27 Hf2 C20 77.83(8)
C19 Hf2 C20 32.43(8)
N3 Hf2 C18 113.57(9)
N1 Hf2 C18 79.18(7)
C27 Hf2 C18 110.77(9)
C19 Hf2 C18 32.16(8)
C20 Hf2 C18 52.97(8)
N3 Hf2 C26 127.53(9)
N1 Hf2 C26 84.21(8)
C27 Hf2 C26 32.59(8)
C19 Hf2 C26 96.94(8)
C20 Hf2 C26 107.06(8)
C18 Hf2 C26 118.75(8)
N3 Hf2 C28 94.20(8)
N1 Hf2 C28 135.84(8)
C27 Hf2 C28 32.71(8)
C19 Hf2 C28 98.98(8)
C20 Hf2 C28 80.73(8)
C18 Hf2 C28 130.49(8)
C26 Hf2 C28 54.07(8)
N3 Hf2 C17 82.67(9)
N1 Hf2 C17 93.31(8)
C27 Hf2 C17 129.80(8)
C19 Hf2 C17 53.54(8)
C20 Hf2 C17 53.16(8)
C18 Hf2 C17 31.99(8)
C26 Hf2 C17 149.60(8)
C28 Hf2 C17 129.63(8)
N3 Hf2 C21 78.59(9)
N1 Hf2 C21 125.51(8)
C27 Hf2 C21 106.85(8)
C19 Hf2 C21 53.74(8)
C20 Hf2 C21 32.16(8)
C18 Hf2 C21 53.12(8)
C26 Hf2 C21 138.37(8)
C28 Hf2 C21 97.71(8)
C17 Hf2 C21 32.23(8)
N3 Hf2 C25 95.93(9)
N1 Hf2 C25 84.24(7)
C27 Hf2 C25 53.21(8)
C19 Hf2 C25 128.76(8)
C20 Hf2 C25 129.96(8)
C18 Hf2 C25 148.51(8)
C26 Hf2 C25 32.17(7)
C28 Hf2 C25 53.17(8)
C17 Hf2 C25 176.87(8)
C21 Hf2 C25 150.24(8)
N3 Hf2 C29 77.56(9)
N1 Hf2 C29 113.08(7)
C27 Hf2 C29 53.09(8)
C19 Hf2 C29 130.10(8)
C20 Hf2 C29 111.52(8)
C18 Hf2 C29 162.20(8)
C26 Hf2 C29 53.15(8)
C28 Hf2 C29 31.93(7)
C17 Hf2 C29 149.68(8)
C21 Hf2 C29 119.93(8)
C25 Hf2 C29 31.66(8)

loop_
_geom_bond_atom_site_label_1
_geom_bond_atom_site_label_2
_geom_bond_distance
C1 C5 1.415(3)
C1 C2 1.418(3)
C1 Hf1 2.494(2)
C2 C3 1.421(3)
C2 C6 1.509(3)
C2 Hf1 2.491(2)
C3 C4 1.405(4)
C3 Hf1 2.556(2)
C4 C5 1.425(3)
C4 C7 1.509(3)
C4 Hf1 2.599(2)
C5 C8 1.504(3)
C5 Hf1 2.548(2)
C9 C10 1.416(3)
C9 C13 1.418(3)
C9 C14 1.500(3)
C9 Hf1 2.491(2)
C10 C11 1.412(3)
C10 Hf1 2.541(2)
C11 C12 1.419(3)
C11 C15 1.496(3)
C11 Hf1 2.623(2)
C12 C13 1.421(3)
C12 C16 1.509(3)
C12 Hf1 2.576(2)
C13 Hf1 2.510(2)
C17 C18 1.406(4)
C17 C21 1.424(3)
C17 C22 1.501(4)
C17 Hf2 2.561(3)
C18 C19 1.406(4)
C18 Hf2 2.540(2)
C19 C20 1.416(3)
C19 C23 1.508(4)
C19 Hf2 2.534(2)
C20 C21 1.414(3)
C20 Hf2 2.535(2)
C21 C24 1.497(3)
C21 Hf2 2.570(2)
C25 C29 1.411(3)
C25 C26 1.417(3)
C25 Hf2 2.571(2)
C26 C27 1.418(3)
C26 C30 1.499(3)
C26 Hf2 2.541(2)
C27 C28 1.423(3)
C27 Hf2 2.510(2)
C28 C29 1.415(3)
C28 C31 1.500(3)
C28 Hf2 2.543(2)
C29 C32 1.501(3)
C29 Hf2 2.600(2)
C33 N2 1.175(3)
C33 O1 1.199(3)
N1 Hf1 2.0373(18)
N1 Hf2 2.1210(18)
N2 Hf1 2.143(2)
N3 Hf2 2.041(2)

loop_
_geom_torsion_atom_site_label_1
_geom_torsion_atom_site_label_2
_geom_torsion_atom_site_label_3
_geom_torsion_atom_site_label_4
_geom_torsion
C5 C1 C2 C3 -1.5(2)
Hf1 C1 C2 C3 -69.64(15)
C5 C1 C2 C6 -174.7(2)
Hf1 C1 C2 C6 117.1(2)
C5 C1 C2 Hf1 68.17(16)
C1 C2 C3 C4 1.0(3)
C6 C2 C3 C4 174.2(2)
Hf1 C2 C3 C4 -66.81(17)
C1 C2 C3 Hf1 67.85(15)
C6 C2 C3 Hf1 -119.0(2)
C2 C3 C4 C5 -0.2(3)
Hf1 C3 C4 C5 -63.98(16)
C2 C3 C4 C7 -176.5(2)
Hf1 C3 C4 C7 119.7(2)
C2 C3 C4 Hf1 63.76(16)
C2 C1 C5 C4 1.4(3)
Hf1 C1 C5 C4 67.90(16)
C2 C1 C5 C8 177.3(2)
Hf1 C1 C5 C8 -116.2(2)
C2 C1 C5 Hf1 -66.55(15)
C3 C4 C5 C1 -0.7(3)
C7 C4 C5 C1 175.6(2)
Hf1 C4 C5 C1 -65.04(15)
C3 C4 C5 C8 -176.7(2)
C7 C4 C5 C8 -0.4(4)
Hf1 C4 C5 C8 119.0(2)
C3 C4 C5 Hf1 64.34(16)
C7 C4 C5 Hf1 -119.4(2)
C13 C9 C10 C11 0.2(3)
C14 C9 C10 C11 -178.4(2)
Hf1 C9 C10 C11 68.67(16)
C13 C9 C10 Hf1 -68.50(15)
C14 C9 C10 Hf1 113.0(2)
C9 C10 C11 C12 -1.3(3)
Hf1 C10 C11 C12 63.66(16)
C9 C10 C11 C15 172.9(2)
Hf1 C10 C11 C15 -122.1(2)
C9 C10 C11 Hf1 -65.01(16)
C10 C11 C12 C13 2.0(3)
C15 C11 C12 C13 -172.3(2)
Hf1 C11 C12 C13 64.75(15)
C10 C11 C12 C16 174.1(2)
C15 C11 C12 C16 -0.1(4)
Hf1 C11 C12 C16 -123.1(2)
C10 C11 C12 Hf1 -62.77(15)
C15 C11 C12 Hf1 123.0(2)
C10 C9 C13 C12 1.1(3)
C14 C9 C13 C12 179.6(2)
Hf1 C9 C13 C12 -68.37(16)
C10 C9 C13 Hf1 69.45(15)
C14 C9 C13 Hf1 -112.1(2)
C11 C12 C13 C9 -1.9(3)
C16 C12 C13 C9 -174.0(2)
Hf1 C12 C13 C9 66.04(16)
C11 C12 C13 Hf1 -67.95(16)
C16 C12 C13 Hf1 120.0(2)
C21 C17 C18 C19 -0.6(3)
C22 C17 C18 C19 -176.6(2)
Hf2 C17 C18 C19 66.14(16)
C21 C17 C18 Hf2 -66.76(17)
C22 C17 C18 Hf2 117.3(2)
C17 C18 C19 C20 0.3(3)
Hf2 C18 C19 C20 67.19(16)
C17 C18 C19 C23 173.8(2)
Hf2 C18 C19 C23 -119.3(2)
C17 C18 C19 Hf2 -66.87(17)
C18 C19 C20 C21 0.1(3)
C23 C19 C20 C21 -173.4(2)
Hf2 C19 C20 C21 67.54(17)
C18 C19 C20 Hf2 -67.43(16)
C23 C19 C20 Hf2 119.0(2)
C19 C20 C21 C17 -0.5(3)
Hf2 C20 C21 C17 66.06(16)
C19 C20 C21 C24 175.3(2)
Hf2 C20 C21 C24 -118.1(2)
C19 C20 C21 Hf2 -66.55(16)
C18 C17 C21 C20 0.7(3)
C22 C17 C21 C20 176.6(2)
Hf2 C17 C21 C20 -65.40(16)
C18 C17 C21 C24 -175.1(2)
C22 C17 C21 C24 0.8(4)
Hf2 C17 C21 C24 118.9(3)
C18 C17 C21 Hf2 66.07(16)
C22 C17 C21 Hf2 -118.0(3)
C29 C25 C26 C27 1.2(2)
Hf2 C25 C26 C27 -66.07(15)
C29 C25 C26 C30 -174.5(2)
Hf2 C25 C26 C30 118.3(2)
C29 C25 C26 Hf2 67.23(16)
C25 C26 C27 C28 0.0(3)
C30 C26 C27 C28 175.5(2)
Hf2 C26 C27 C28 -67.82(16)
C25 C26 C27 Hf2 67.81(15)
C30 C26 C27 Hf2 -116.7(2)
C26 C27 C28 C29 -1.1(3)
Hf2 C27 C28 C29 -68.95(16)
C26 C27 C28 C31 -177.3(2)
Hf2 C27 C28 C31 114.9(2)
C26 C27 C28 Hf2 67.82(16)
C26 C25 C29 C28 -1.9(3)
Hf2 C25 C29 C28 63.68(16)
C26 C25 C29 C32 172.1(2)
Hf2 C25 C29 C32 -122.3(2)
C26 C25 C29 Hf2 -65.56(15)
C27 C28 C29 C25 1.8(2)
C31 C28 C29 C25 178.1(2)
Hf2 C28 C29 C25 -64.48(16)
C27 C28 C29 C32 -172.3(2)
C31 C28 C29 C32 3.9(4)
Hf2 C28 C29 C32 121.4(2)
C27 C28 C29 Hf2 66.32(15)
C31 C28 C29 Hf2 -117.5(2)
Hf2 N1 Hf1 N2 67.2(2)
Hf2 N1 Hf1 C9 158.97(17)
Hf2 N1 Hf1 C2 -68.6(2)
Hf2 N1 Hf1 C1 -42.8(2)
Hf2 N1 Hf1 C13 -159.67(18)
Hf2 N1 Hf1 C10 145.0(2)
Hf2 N1 Hf1 C5 -13.6(2)
Hf2 N1 Hf1 C3 -56.9(2)
Hf2 N1 Hf1 C12 -162.8(2)
Hf2 N1 Hf1 C4 -14.6(2)
Hf2 N1 Hf1 C11 167.3(2)
C10 C9 Hf1 N1 -25.59(18)
C13 C9 Hf1 N1 86.30(16)
C14 C9 Hf1 N1 -148.65(16)
C10 C9 Hf1 N2 70.96(14)
C13 C9 Hf1 N2 -177.14(14)
C14 C9 Hf1 N2 -52.10(18)
C10 C9 Hf1 C2 -156.83(13)
C13 C9 Hf1 C2 -44.93(15)
C14 C9 Hf1 C2 80.11(19)
C10 C9 Hf1 C1 -172.28(13)
C13 C9 Hf1 C1 -60.39(18)
C14 C9 Hf1 C1 64.7(2)
C10 C9 Hf1 C13 -111.9(2)
C14 C9 Hf1 C13 125.0(2)
C13 C9 Hf1 C10 111.9(2)
C14 C9 Hf1 C10 -123.1(2)
C10 C9 Hf1 C5 145.13(13)
C13 C9 Hf1 C5 -102.98(15)
C14 C9 Hf1 C5 22.1(2)
C10 C9 Hf1 C3 179.21(15)
C13 C9 Hf1 C3 -68.89(14)
C14 C9 Hf1 C3 56.15(19)
C10 C9 Hf1 C12 -75.25(15)
C13 C9 Hf1 C12 36.65(13)
C14 C9 Hf1 C12 161.7(2)
C10 C9 Hf1 C4 149.39(14)
C13 C9 Hf1 C4 -98.71(14)
C14 C9 Hf1 C4 26.33(19)
C10 C9 Hf1 C11 -35.83(13)
C13 C9 Hf1 C11 76.07(14)
C14 C9 Hf1 C11 -158.9(2)
C1 C2 Hf1 N1 52.13(14)
C3 C2 Hf1 N1 164.50(14)
C6 C2 Hf1 N1 -70.68(19)
C1 C2 Hf1 N2 -60.66(17)
C3 C2 Hf1 N2 51.71(18)
C6 C2 Hf1 N2 176.53(16)
C1 C2 Hf1 C9 -160.89(13)
C3 C2 Hf1 C9 -48.52(16)
C6 C2 Hf1 C9 76.30(19)
C3 C2 Hf1 C1 112.4(2)
C6 C2 Hf1 C1 -122.8(2)
C1 C2 Hf1 C13 176.36(14)
C3 C2 Hf1 C13 -71.27(15)
C6 C2 Hf1 C13 53.55(18)
C1 C2 Hf1 C10 -178.86(12)
C3 C2 Hf1 C10 -66.50(18)
C6 C2 Hf1 C10 58.3(2)
C1 C2 Hf1 C5 -36.92(13)
C3 C2 Hf1 C5 75.44(15)
C6 C2 Hf1 C5 -159.7(2)
C1 C2 Hf1 C3 -112.4(2)
C6 C2 Hf1 C3 124.8(3)
C1 C2 Hf1 C12 145.54(14)
C3 C2 Hf1 C12 -102.10(15)
C6 C2 Hf1 C12 22.72(19)
C1 C2 Hf1 C4 -76.86(15)
C3 C2 Hf1 C4 35.50(14)
C6 C2 Hf1 C4 160.3(2)
C1 C2 Hf1 C11 141.65(13)
C3 C2 Hf1 C11 -105.99(15)
C6 C2 Hf1 C11 18.8(2)
C5 C1 Hf1 N1 115.87(14)
C2 C1 Hf1 N1 -129.22(14)
C5 C1 Hf1 N2 20.71(15)
C2 C1 Hf1 N2 135.61(14)
C5 C1 Hf1 C9 -87.12(17)
C2 C1 Hf1 C9 27.79(19)
C5 C1 Hf1 C2 -114.9(2)
C5 C1 Hf1 C13 -118.94(14)
C2 C1 Hf1 C13 -4.03(16)
C5 C1 Hf1 C10 -110.6(4)
C2 C1 Hf1 C10 4.3(5)
C2 C1 Hf1 C5 114.9(2)
C5 C1 Hf1 C3 -76.57(15)
C2 C1 Hf1 C3 38.34(13)
C5 C1 Hf1 C12 -155.62(13)
C2 C1 Hf1 C12 -40.71(16)
C5 C1 Hf1 C4 -36.97(13)
C2 C1 Hf1 C4 77.94(15)
C5 C1 Hf1 C11 179.07(13)
C2 C1 Hf1 C11 -66.02(19)
C9 C13 Hf1 N1 -121.07(14)
C12 C13 Hf1 N1 -5.76(17)
C9 C13 Hf1 N2 3.25(16)
C12 C13 Hf1 N2 118.57(14)
C12 C13 Hf1 C9 115.3(2)
C9 C13 Hf1 C2 137.27(15)
C12 C13 Hf1 C2 -107.42(14)
C9 C13 Hf1 C1 139.48(13)
C12 C13 Hf1 C1 -105.21(14)
C9 C13 Hf1 C10 -38.64(13)
C12 C13 Hf1 C10 76.67(14)
C9 C13 Hf1 C5 103.14(15)
C12 C13 Hf1 C5 -141.55(13)
C9 C13 Hf1 C3 105.19(15)
C12 C13 Hf1 C3 -139.50(15)
C9 C13 Hf1 C12 -115.3(2)
C9 C13 Hf1 C4 85.68(14)
C12 C13 Hf1 C4 -159.01(14)
C9 C13 Hf1 C11 -78.51(15)
C12 C13 Hf1 C11 36.80(13)
C11 C10 Hf1 N1 45.62(15)
C9 C10 Hf1 N1 161.65(13)
C11 C10 Hf1 N2 139.91(15)
C9 C10 Hf1 N2 -104.05(15)
C11 C10 Hf1 C9 -116.0(2)
C11 C10 Hf1 C2 -82.98(17)
C9 C10 Hf1 C2 33.06(18)
C11 C10 Hf1 C1 -86.4(4)
C9 C10 Hf1 C1 29.6(5)
C11 C10 Hf1 C13 -77.06(15)
C9 C10 Hf1 C13 38.97(13)
C11 C10 Hf1 C5 179.87(14)
C9 C10 Hf1 C5 -64.1(2)
C11 C10 Hf1 C3 -116.92(14)
C9 C10 Hf1 C3 -0.89(16)
C11 C10 Hf1 C12 -36.23(13)
C9 C10 Hf1 C12 79.80(15)
C11 C10 Hf1 C4 -153.17(13)
C9 C10 Hf1 C4 -37.14(17)
C9 C10 Hf1 C11 116.0(2)
C1 C5 Hf1 N1 -63.98(14)
C4 C5 Hf1 N1 -178.58(14)
C8 C5 Hf1 N1 58.25(19)
C1 C5 Hf1 N2 -160.37(14)
C4 C5 Hf1 N2 85.03(15)
C8 C5 Hf1 N2 -38.15(18)
C1 C5 Hf1 C9 122.60(14)
C4 C5 Hf1 C9 8.00(18)
C8 C5 Hf1 C9 -115.18(19)
C1 C5 Hf1 C2 37.50(13)
C4 C5 Hf1 C2 -77.10(15)
C8 C5 Hf1 C2 159.7(2)
C4 C5 Hf1 C1 -114.6(2)
C8 C5 Hf1 C1 122.2(2)
C1 C5 Hf1 C13 80.79(16)
C4 C5 Hf1 C13 -33.81(18)
C8 C5 Hf1 C13 -156.99(17)
C1 C5 Hf1 C10 160.29(15)
C4 C5 Hf1 C10 45.7(2)
C8 C5 Hf1 C10 -77.5(2)
C1 C5 Hf1 C3 78.32(15)
C4 C5 Hf1 C3 -36.28(14)
C8 C5 Hf1 C3 -159.5(2)
C1 C5 Hf1 C12 42.1(2)
C4 C5 Hf1 C12 -72.5(2)
C8 C5 Hf1 C12 164.33(16)
C1 C5 Hf1 C4 114.6(2)
C8 C5 Hf1 C4 -123.2(3)
C4 C3 Hf1 N1 95.21(16)
C2 C3 Hf1 N1 -21.38(19)
C4 C3 Hf1 N2 -25.19(16)
C2 C3 Hf1 N2 -141.78(14)
C4 C3 Hf1 C9 -109.29(15)
C2 C3 Hf1 C9 134.12(15)
C4 C3 Hf1 C2 116.6(2)
C4 C3 Hf1 C1 77.79(15)
C2 C3 Hf1 C1 -38.80(13)
C4 C3 Hf1 C13 -141.09(15)
C2 C3 Hf1 C13 102.32(15)
C4 C3 Hf1 C10 -108.80(15)
C2 C3 Hf1 C10 134.60(14)
C4 C3 Hf1 C5 36.88(14)
C2 C3 Hf1 C5 -79.72(15)
C4 C3 Hf1 C12 -161.75(14)
C2 C3 Hf1 C12 81.65(15)
C2 C3 Hf1 C4 -116.6(2)
C4 C3 Hf1 C11 -144.79(14)
C2 C3 Hf1 C11 98.62(15)
C11 C12 Hf1 N1 -70.35(14)
C13 C12 Hf1 N1 175.27(14)
C16 C12 Hf1 N1 53.5(2)
C11 C12 Hf1 N2 31.40(17)
C13 C12 Hf1 N2 -82.99(16)
C16 C12 Hf1 N2 155.29(19)
C11 C12 Hf1 C9 77.12(14)
C13 C12 Hf1 C9 -37.27(13)
C16 C12 Hf1 C9 -159.0(2)
C11 C12 Hf1 C2 -173.92(14)
C13 C12 Hf1 C2 71.69(14)
C16 C12 Hf1 C2 -50.0(2)
C11 C12 Hf1 C1 -153.04(13)
C13 C12 Hf1 C1 92.57(14)
C16 C12 Hf1 C1 -29.2(2)
C11 C12 Hf1 C13 114.4(2)
C16 C12 Hf1 C13 -121.7(3)
C11 C12 Hf1 C10 36.24(13)
C13 C12 Hf1 C10 -78.15(14)
C16 C12 Hf1 C10 160.1(2)
C11 C12 Hf1 C5 -177.67(14)
C13 C12 Hf1 C5 67.94(19)
C16 C12 Hf1 C5 -53.8(3)
C11 C12 Hf1 C3 153.72(14)
C13 C12 Hf1 C3 39.33(14)
C16 C12 Hf1 C3 -82.4(2)
C11 C12 Hf1 C4 141.50(13)
C13 C12 Hf1 C4 27.11(17)
C16 C12 Hf1 C4 -94.6(2)
C13 C12 Hf1 C11 -114.4(2)
C16 C12 Hf1 C11 123.9(3)
C3 C4 Hf1 N1 -113.74(15)
C5 C4 Hf1 N1 1.82(18)
C7 C4 Hf1 N1 123.7(2)
C3 C4 Hf1 N2 155.60(15)
C5 C4 Hf1 N2 -88.83(15)
C7 C4 Hf1 N2 33.0(2)
C3 C4 Hf1 C9 70.81(15)
C5 C4 Hf1 C9 -173.62(14)
C7 C4 Hf1 C9 -51.8(2)
C3 C4 Hf1 C2 -36.72(14)
C5 C4 Hf1 C2 78.84(15)
C7 C4 Hf1 C2 -159.3(3)
C3 C4 Hf1 C1 -78.07(15)
C5 C4 Hf1 C1 37.49(14)
C7 C4 Hf1 C1 159.4(3)
C3 C4 Hf1 C13 37.80(15)
C5 C4 Hf1 C13 153.36(14)
C7 C4 Hf1 C13 -84.8(2)
C3 C4 Hf1 C10 89.93(15)
C5 C4 Hf1 C10 -154.51(13)
C7 C4 Hf1 C10 -32.6(2)
C3 C4 Hf1 C5 -115.6(2)
C7 C4 Hf1 C5 121.9(3)
C5 C4 Hf1 C3 115.6(2)
C7 C4 Hf1 C3 -122.6(3)
C3 C4 Hf1 C12 23.47(18)
C5 C4 Hf1 C12 139.03(14)
C7 C4 Hf1 C12 -99.1(2)
C3 C4 Hf1 C11 62.7(2)
C5 C4 Hf1 C11 178.22(14)
C7 C4 Hf1 C11 -59.9(3)
C10 C11 Hf1 N1 -135.73(15)
C12 C11 Hf1 N1 108.17(14)
C15 C11 Hf1 N1 -13.7(2)
C10 C11 Hf1 N2 -39.61(15)
C12 C11 Hf1 N2 -155.72(14)
C15 C11 Hf1 N2 82.4(2)
C10 C11 Hf1 C9 37.01(13)
C12 C11 Hf1 C9 -79.10(15)
C15 C11 Hf1 C9 159.0(2)
C10 C11 Hf1 C2 123.51(14)
C12 C11 Hf1 C2 7.41(17)
C15 C11 Hf1 C2 -114.5(2)
C10 C11 Hf1 C1 160.96(14)
C12 C11 Hf1 C1 44.9(2)
C15 C11 Hf1 C1 -77.0(2)
C10 C11 Hf1 C13 78.40(15)
C12 C11 Hf1 C13 -37.70(13)
C15 C11 Hf1 C13 -159.6(2)
C12 C11 Hf1 C10 -116.1(2)
C15 C11 Hf1 C10 122.0(3)
C10 C11 Hf1 C3 82.86(16)
C12 C11 Hf1 C3 -33.24(17)
C15 C11 Hf1 C3 -155.15(19)
C10 C11 Hf1 C12 116.1(2)
C15 C11 Hf1 C12 -121.9(3)
C10 C11 Hf1 C4 47.1(2)
C12 C11 Hf1 C4 -69.0(2)
C15 C11 Hf1 C4 169.08(19)
Hf1 N1 Hf2 N3 34.3(2)
Hf1 N1 Hf2 C27 -105.6(2)
Hf1 N1 Hf2 C19 171.1(2)
Hf1 N1 Hf2 C20 159.56(18)
Hf1 N1 Hf2 C18 146.3(2)
Hf1 N1 Hf2 C26 -92.9(2)
Hf1 N1 Hf2 C28 -74.9(2)
Hf1 N1 Hf2 C17 117.5(2)
Hf1 N1 Hf2 C21 118.8(2)
Hf1 N1 Hf2 C25 -60.5(2)
Hf1 N1 Hf2 C29 -47.2(2)
C26 C27 Hf2 N3 -104.45(15)
C28 C27 Hf2 N3 10.37(18)
C26 C27 Hf2 N1 23.99(15)
C28 C27 Hf2 N1 138.80(13)
C26 C27 Hf2 C19 120.41(14)
C28 C27 Hf2 C19 -124.78(15)
C26 C27 Hf2 C20 153.42(15)
C28 C27 Hf2 C20 -91.77(14)
C26 C27 Hf2 C18 111.20(14)
C28 C27 Hf2 C18 -133.98(14)
C28 C27 Hf2 C26 114.8(2)
C26 C27 Hf2 C28 -114.8(2)
C26 C27 Hf2 C17 141.36(14)
C28 C27 Hf2 C17 -103.83(15)
C26 C27 Hf2 C21 167.44(13)
C28 C27 Hf2 C21 -77.75(15)
C26 C27 Hf2 C25 -37.58(13)
C28 C27 Hf2 C25 77.24(15)
C26 C27 Hf2 C29 -77.44(15)
C28 C27 Hf2 C29 37.37(13)
C18 C19 Hf2 N3 65.74(18)
C20 C19 Hf2 N3 -47.43(18)
C23 C19 Hf2 N3 -170.41(19)
C18 C19 Hf2 N1 -50.47(15)
C20 C19 Hf2 N1 -163.64(14)
C23 C19 Hf2 N1 73.4(2)
C18 C19 Hf2 C27 -163.68(15)
C20 C19 Hf2 C27 83.16(15)
C23 C19 Hf2 C27 -39.8(2)
C18 C19 Hf2 C20 113.2(2)
C23 C19 Hf2 C20 -123.0(3)
C20 C19 Hf2 C18 -113.2(2)
C23 C19 Hf2 C18 123.9(3)
C18 C19 Hf2 C26 -135.77(15)
C20 C19 Hf2 C26 111.06(15)
C23 C19 Hf2 C26 -11.9(2)
C18 C19 Hf2 C28 169.62(14)
C20 C19 Hf2 C28 56.46(15)
C23 C19 Hf2 C28 -66.5(2)
C18 C19 Hf2 C17 36.29(14)
C20 C19 Hf2 C17 -76.87(15)
C23 C19 Hf2 C17 160.1(3)
C18 C19 Hf2 C21 76.61(15)
C20 C19 Hf2 C21 -36.56(14)
C23 C19 Hf2 C21 -159.5(3)
C18 C19 Hf2 C25 -141.04(14)
C20 C19 Hf2 C25 105.80(15)
C23 C19 Hf2 C25 -17.2(3)
C18 C19 Hf2 C29 177.64(13)
C20 C19 Hf2 C29 64.47(17)
C23 C19 Hf2 C29 -58.5(2)
C21 C20 Hf2 N3 29.39(16)
C19 C20 Hf2 N3 144.92(15)
C21 C20 Hf2 N1 -94.05(16)
C19 C20 Hf2 N1 21.48(18)
C21 C20 Hf2 C27 154.17(15)
C19 C20 Hf2 C27 -90.29(15)
C21 C20 Hf2 C19 -115.5(2)
C21 C20 Hf2 C18 -77.73(16)
C19 C20 Hf2 C18 37.81(14)
C21 C20 Hf2 C26 168.77(14)
C19 C20 Hf2 C26 -75.69(15)
C21 C20 Hf2 C28 120.99(15)
C19 C20 Hf2 C28 -123.47(15)
C21 C20 Hf2 C17 -37.40(14)
C19 C20 Hf2 C17 78.13(16)
C19 C20 Hf2 C21 115.5(2)
C21 C20 Hf2 C25 142.67(14)
C19 C20 Hf2 C25 -101.79(15)
C21 C20 Hf2 C29 112.36(15)
C19 C20 Hf2 C29 -132.10(14)
C19 C18 Hf2 N3 -132.05(14)
C17 C18 Hf2 N3 -16.03(17)
C19 C18 Hf2 N1 129.33(15)
C17 C18 Hf2 N1 -114.65(15)
C19 C18 Hf2 C27 17.22(16)
C17 C18 Hf2 C27 133.24(14)
C17 C18 Hf2 C19 116.0(2)
C19 C18 Hf2 C20 -38.14(14)
C17 C18 Hf2 C20 77.88(15)
C19 C18 Hf2 C26 52.16(16)
C17 C18 Hf2 C26 168.18(13)
C19 C18 Hf2 C28 -13.53(19)
C17 C18 Hf2 C28 102.49(16)
C19 C18 Hf2 C17 -116.0(2)
C19 C18 Hf2 C21 -78.70(15)
C17 C18 Hf2 C21 37.32(14)
C19 C18 Hf2 C25 69.8(2)
C17 C18 Hf2 C25 -174.13(14)
C19 C18 Hf2 C29 -5.9(3)
C17 C18 Hf2 C29 110.1(3)
C25 C26 Hf2 N3 -12.47(18)
C27 C26 Hf2 N3 101.01(15)
C30 C26 Hf2 N3 -135.25(18)
C25 C26 Hf2 N1 88.38(14)
C27 C26 Hf2 N1 -158.14(14)
C30 C26 Hf2 N1 -34.40(19)
C25 C26 Hf2 C27 -113.5(2)
C30 C26 Hf2 C27 123.7(3)
C25 C26 Hf2 C19 -172.28(14)
C27 C26 Hf2 C19 -58.80(14)
C30 C26 Hf2 C19 64.94(19)
C25 C26 Hf2 C20 -140.71(14)
C27 C26 Hf2 C20 -27.23(15)
C30 C26 Hf2 C20 96.51(19)
C25 C26 Hf2 C18 162.66(13)
C27 C26 Hf2 C18 -83.86(15)
C30 C26 Hf2 C18 39.9(2)
C25 C26 Hf2 C28 -76.20(15)
C27 C26 Hf2 C28 37.28(13)
C30 C26 Hf2 C28 161.0(2)
C25 C26 Hf2 C17 175.04(15)
C27 C26 Hf2 C17 -71.5(2)
C30 C26 Hf2 C17 52.3(3)
C25 C26 Hf2 C21 -131.74(15)
C27 C26 Hf2 C21 -18.26(19)
C30 C26 Hf2 C21 105.5(2)
C27 C26 Hf2 C25 113.5(2)
C30 C26 Hf2 C25 -122.8(3)
C25 C26 Hf2 C29 -36.26(13)
C27 C26 Hf2 C29 77.22(14)
C30 C26 Hf2 C29 -159.0(2)
C29 C28 Hf2 N3 -58.25(15)
C27 C28 Hf2 N3 -171.66(15)
C31 C28 Hf2 N3 64.99(19)
C29 C28 Hf2 N1 53.95(18)
C27 C28 Hf2 N1 -59.46(17)
C31 C28 Hf2 N1 177.18(16)
C29 C28 Hf2 C27 113.4(2)
C31 C28 Hf2 C27 -123.4(2)
C29 C28 Hf2 C19 168.36(14)
C27 C28 Hf2 C19 54.96(15)
C31 C28 Hf2 C19 -68.40(19)
C29 C28 Hf2 C20 -164.70(15)
C27 C28 Hf2 C20 81.89(14)
C31 C28 Hf2 C20 -41.47(18)
C29 C28 Hf2 C18 175.61(13)
C27 C28 Hf2 C18 62.20(17)
C31 C28 Hf2 C18 -61.2(2)
C29 C28 Hf2 C26 76.26(15)
C27 C28 Hf2 C26 -37.14(13)
C31 C28 Hf2 C26 -160.5(2)
C29 C28 Hf2 C17 -142.20(14)
C27 C28 Hf2 C17 104.39(16)
C31 C28 Hf2 C17 -19.0(2)
C29 C28 Hf2 C21 -137.29(14)
C27 C28 Hf2 C21 109.30(14)
C31 C28 Hf2 C21 -14.05(19)
C29 C28 Hf2 C25 36.02(13)
C27 C28 Hf2 C25 -77.39(15)
C31 C28 Hf2 C25 159.3(2)
C27 C28 Hf2 C29 -113.4(2)
C31 C28 Hf2 C29 123.2(3)
C18 C17 Hf2 N3 165.22(15)
C21 C17 Hf2 N3 -80.22(16)
C22 C17 Hf2 N3 43.5(2)
C18 C17 Hf2 N1 63.41(15)
C21 C17 Hf2 N1 177.97(15)
C22 C17 Hf2 N1 -58.3(2)
C18 C17 Hf2 C27 -62.45(17)
C21 C17 Hf2 C27 52.10(19)
C22 C17 Hf2 C27 175.9(2)
C18 C17 Hf2 C19 -36.50(14)
C21 C17 Hf2 C19 78.06(16)
C22 C17 Hf2 C19 -158.2(3)
C18 C17 Hf2 C20 -77.24(15)
C21 C17 Hf2 C20 37.32(14)
C22 C17 Hf2 C20 161.1(3)
C21 C17 Hf2 C18 114.6(2)
C22 C17 Hf2 C18 -121.7(3)
C18 C17 Hf2 C26 -20.8(2)
C21 C17 Hf2 C26 93.8(2)
C22 C17 Hf2 C26 -142.5(2)
C18 C17 Hf2 C28 -105.40(16)
C21 C17 Hf2 C28 9.16(19)
C22 C17 Hf2 C28 132.9(2)
C18 C17 Hf2 C21 -114.6(2)
C22 C17 Hf2 C21 123.8(3)
C18 C17 Hf2 C29 -145.34(16)
C21 C17 Hf2 C29 -30.8(2)
C22 C17 Hf2 C29 93.0(2)
C20 C21 Hf2 N3 -151.38(15)
C17 C21 Hf2 N3 94.35(16)
C24 C21 Hf2 N3 -29.7(2)
C20 C21 Hf2 N1 111.77(15)
C17 C21 Hf2 N1 -2.49(18)
C24 C21 Hf2 N1 -126.53(19)
C20 C21 Hf2 C27 -26.43(16)
C17 C21 Hf2 C27 -140.69(15)
C24 C21 Hf2 C27 95.3(2)
C20 C21 Hf2 C19 36.88(14)
C17 C21 Hf2 C19 -77.38(16)
C24 C21 Hf2 C19 158.6(2)
C17 C21 Hf2 C20 -114.3(2)
C24 C21 Hf2 C20 121.7(3)
C20 C21 Hf2 C18 77.23(16)
C17 C21 Hf2 C18 -37.04(15)
C24 C21 Hf2 C18 -161.1(2)
C20 C21 Hf2 C26 -16.3(2)
C17 C21 Hf2 C26 -130.54(15)
C24 C21 Hf2 C26 105.4(2)
C20 C21 Hf2 C28 -58.63(15)
C17 C21 Hf2 C28 -172.89(15)
C24 C21 Hf2 C28 63.1(2)
C20 C21 Hf2 C17 114.3(2)
C24 C21 Hf2 C17 -124.0(3)
C20 C21 Hf2 C25 -69.5(2)
C17 C21 Hf2 C25 176.28(15)
C24 C21 Hf2 C25 52.2(3)
C20 C21 Hf2 C29 -83.08(16)
C17 C21 Hf2 C29 162.66(14)
C24 C21 Hf2 C29 38.6(2)
C29 C25 Hf2 N3 54.48(14)
C26 C25 Hf2 N3 170.09(14)
C29 C25 Hf2 N1 156.11(14)
C26 C25 Hf2 N1 -88.28(15)
C29 C25 Hf2 C27 -77.52(15)
C26 C25 Hf2 C27 38.09(14)
C29 C25 Hf2 C19 -105.76(15)
C26 C25 Hf2 C19 9.85(18)
C29 C25 Hf2 C20 -63.44(16)
C26 C25 Hf2 C20 52.17(17)
C29 C25 Hf2 C18 -145.62(16)
C26 C25 Hf2 C18 -30.0(2)
C29 C25 Hf2 C26 -115.6(2)
C29 C25 Hf2 C28 -36.33(13)
C26 C25 Hf2 C28 79.28(15)
C29 C25 Hf2 C21 -22.9(2)
C26 C25 Hf2 C21 92.7(2)
C26 C25 Hf2 C29 115.6(2)
C25 C29 Hf2 N3 -124.01(15)
C28 C29 Hf2 N3 119.72(15)
C32 C29 Hf2 N3 -0.4(2)
C25 C29 Hf2 N1 -25.97(15)
C28 C29 Hf2 N1 -142.25(14)
C32 C29 Hf2 N1 97.6(2)
C25 C29 Hf2 C27 77.94(15)
C28 C29 Hf2 C27 -38.33(14)
C32 C29 Hf2 C27 -158.4(2)
C25 C29 Hf2 C19 101.18(15)
C28 C29 Hf2 C19 -15.10(18)
C32 C29 Hf2 C19 -135.21(19)
C25 C29 Hf2 C20 132.53(14)
C28 C29 Hf2 C20 16.25(16)
C32 C29 Hf2 C20 -103.9(2)
C25 C29 Hf2 C18 105.3(3)
C28 C29 Hf2 C18 -11.0(3)
C32 C29 Hf2 C18 -131.1(3)
C25 C29 Hf2 C26 36.87(13)
C28 C29 Hf2 C26 -79.41(15)
C32 C29 Hf2 C26 160.5(2)
C25 C29 Hf2 C28 116.3(2)
C32 C29 Hf2 C28 -120.1(3)
C25 C29 Hf2 C17 -174.51(15)
C28 C29 Hf2 C17 69.2(2)
C32 C29 Hf2 C17 -50.9(3)
C25 C29 Hf2 C21 167.13(13)
C28 C29 Hf2 C21 50.86(16)
C32 C29 Hf2 C21 -69.3(2)
C28 C29 Hf2 C25 -116.3(2)
C32 C29 Hf2 C25 123.6(3)
